data_7151921
loop_
_publ_author_name
'da Rocha, David R.'
'de Souza, Ana C. G.'
'Resende, Jackson A. L. C.'
'Santos, Wilson C.'
'dos Santos, Evelyne A.'
'Pessoa, Cl\'audia'
'de Moraes, Manoel O.'
'Costa-Lotufo, Let\'icia V'
'Montenegro, Raquel C.'
'Ferreira, Vitor F.'

_publ_section_title
;
 Synthesis of new 9-hydroxy-\a- and 7-hydroxy-\b-pyran naphthoquinones
 and cytotoxicity against cancer cell lines.
;
_journal_issue 11
_journal_name_full 'Organic &amp; biomolecular chemistry'
_journal_page_first 4315
_journal_page_last 4322
_journal_paper_doi 10.1039/c1ob05209h
_journal_volume 9
_journal_year 2011
_chemical_compound_source 'synthesis as described'
_chemical_formula_moiety 'C17 H12 O3 S1'
_chemical_formula_sum 'C17 H12 O3 S'
_chemical_formula_weight 296.34
_chemical_name_common 'Compound 7'
_chemical_name_systematic
;
5-hydroxy-2-(p-tolylthio)naphthalene-1,4-dione
;
_space_group_IT_number 14
_symmetry_cell_setting monoclinic
_symmetry_Int_Tables_number 14
_symmetry_space_group_name_Hall '-P 2yn'
_symmetry_space_group_name_H-M 'P 1 21/n 1'
_atom_sites_solution_hydrogens geom
_atom_sites_solution_primary direct
_atom_sites_solution_secondary difmap
_audit_creation_date 2010-06-26T15:54:25-00:00
_audit_creation_method 'WinGX routine CIF_UPDATE'
_cell_angle_alpha 90
_cell_angle_beta 109.59(3)
_cell_angle_gamma 90
_cell_formula_units_Z 4
_cell_length_a 9.713(2)
_cell_length_b 11.179(2)
_cell_length_c 13.663(3)
_cell_measurement_reflns_used 8729
_cell_measurement_temperature 293(2)
_cell_measurement_theta_max 25.01
_cell_measurement_theta_min 2.23
_cell_measurement_wavelength 0.71073
_cell_volume 1397.7(6)
_computing_cell_refinement 'Dirax/lsq (Duisenberg & Schreurs, 1989-2000)'
_computing_data_collection 'Collect (Bruker AXS BV, 1997-2004)'
_computing_data_reduction 'EvalCCD (Duisenberg & Schreurs 1990-2000)'
_computing_molecular_graphics 'Ortep-3 for Windows (Farrugia, 1997)'
_computing_publication_material 'WinGX publication routines (Farrugia, 1999)'
_computing_structure_refinement 'SHELXL-97 (Sheldrick, 1997)'
_computing_structure_solution 'SHELXS-97 (Sheldrick, 1990)'
_diffrn_ambient_temperature 293(2)
_diffrn_detector 'CCD plate'
_diffrn_detector_area_resol_mean 9
_diffrn_measured_fraction_theta_full 1.00
_diffrn_measured_fraction_theta_max 1.00
_diffrn_measurement_device '95mm CCD camera on \k-goniostat'
_diffrn_measurement_device_type KappaCCD
_diffrn_measurement_method 'CCD rotation images, thick slices'
_diffrn_radiation_monochromator graphite
_diffrn_radiation_probe x-ray
_diffrn_radiation_type MoK\a
_diffrn_radiation_wavelength 0.71073
_diffrn_reflns_av_R_equivalents 0.0919
_diffrn_reflns_av_sigmaI/netI 0.0849
_diffrn_reflns_limit_h_max 11
_diffrn_reflns_limit_h_min -11
_diffrn_reflns_limit_k_max 13
_diffrn_reflns_limit_k_min -13
_diffrn_reflns_limit_l_max 16
_diffrn_reflns_limit_l_min -16
_diffrn_reflns_number 8729
_diffrn_reflns_theta_full 25.02
_diffrn_reflns_theta_max 25.02
_diffrn_reflns_theta_min 2.26
_diffrn_source 'Enraf Nonius FR590'
_exptl_absorpt_coefficient_mu 0.238
_exptl_absorpt_correction_T_max 0.991
_exptl_absorpt_correction_T_min 0.981
_exptl_absorpt_correction_type multi-scan
_exptl_absorpt_process_details '(SADABS; Sheldrick, 1996)'
_exptl_crystal_colour yellow
_exptl_crystal_density_diffrn 1.408
_exptl_crystal_density_method 'not measured'
_exptl_crystal_description prism
_exptl_crystal_F_000 616
_exptl_crystal_size_max 0.13
_exptl_crystal_size_mid 0.12
_exptl_crystal_size_min 0.05
_refine_diff_density_max 0.162
_refine_diff_density_min -0.165
_refine_diff_density_rms 0.045
_refine_ls_extinction_coef 0.011(2)
_refine_ls_extinction_expression Fc^*^=kFc[1+0.001xFc^2^\l^3^/sin(2\q)]^-1/4^
_refine_ls_extinction_method SHELXL
_refine_ls_goodness_of_fit_ref 0.951
_refine_ls_hydrogen_treatment constr
_refine_ls_matrix_type full
_refine_ls_number_parameters 193
_refine_ls_number_reflns 2473
_refine_ls_number_restraints 0
_refine_ls_restrained_S_all 0.951
_refine_ls_R_factor_all 0.1224
_refine_ls_R_factor_gt 0.0509
_refine_ls_shift/su_max 0.000
_refine_ls_shift/su_mean 0.000
_refine_ls_structure_factor_coef Fsqd
_refine_ls_weighting_details 'calc w=1/[\s^2^(Fo^2^)+(0.0607P)^2^+0.0000P] where P=(Fo^2^+2Fc^2^)/3'
_refine_ls_weighting_scheme calc
_refine_ls_wR_factor_gt 0.1104
_refine_ls_wR_factor_ref 0.1351
_reflns_number_gt 1267
_reflns_number_total 2473
_reflns_threshold_expression >2sigma(I)
_cod_data_source_file c1ob05209h.txt
_cod_data_source_block compound7
_cod_original_sg_symbol_H-M P21/n
_cod_original_formula_sum 'C17 H12 O3 S1'
_cod_database_code 7151921

loop_
_symmetry_equiv_pos_as_xyz
'x, y, z'
'-x+1/2, y+1/2, -z+1/2'
'-x, -y, -z'
'x-1/2, -y-1/2, z-1/2'

loop_
_atom_site_label
_atom_site_type_symbol
_atom_site_fract_x
_atom_site_fract_y
_atom_site_fract_z
_atom_site_U_iso_or_equiv
_atom_site_adp_type
_atom_site_occupancy
_atom_site_symmetry_multiplicity
_atom_site_calc_flag
_atom_site_refinement_flags
_atom_site_disorder_assembly
_atom_site_disorder_group
S1 S 0.16898(12) 0.34914(9) 0.11173(6) 0.0810(4) Uani 1 1 d . . .
O4 O 0.5140(3) 0.7014(2) 0.16246(16) 0.0707(7) Uani 1 1 d . . .
C4A C 0.3936(3) 0.6447(3) -0.0124(2) 0.0474(8) Uani 1 1 d . . .
O1 O 0.1475(3) 0.3950(2) -0.09592(16) 0.0784(8) Uani 1 1 d . . .
O5 O 0.5459(3) 0.8172(2) 0.01005(19) 0.0879(9) Uani 1 1 d . . .
H5 H 0.5534 0.8042 0.0707 0.132 Uiso 1 1 calc R . .
C1 C 0.2299(4) 0.4683(3) -0.0398(2) 0.0538(8) Uani 1 1 d . . .
C3 C 0.3563(3) 0.5391(3) 0.1379(2) 0.0505(8) Uani 1 1 d . . .
H3 H 0.3769 0.5317 0.2092 0.061 Uiso 1 1 calc R . .
C8A C 0.2989(3) 0.5639(3) -0.0808(2) 0.0495(8) Uani 1 1 d . . .
C4 C 0.4268(3) 0.6329(3) 0.1002(2) 0.0521(8) Uani 1 1 d . . .
C2 C 0.2628(3) 0.4624(3) 0.0750(2) 0.0511(8) Uani 1 1 d . . .
C11 C 0.2237(4) 0.3708(3) 0.2473(2) 0.0528(8) Uani 1 1 d . . .
C12 C 0.3281(4) 0.3000(3) 0.3124(3) 0.0652(9) Uani 1 1 d . . .
H12 H 0.3712 0.2402 0.2852 0.078 Uiso 1 1 calc R . .
C16 C 0.1601(4) 0.4565(3) 0.2886(3) 0.0668(10) Uani 1 1 d . . .
H16 H 0.0873 0.5049 0.2451 0.080 Uiso 1 1 calc R . .
C5 C 0.4553(4) 0.7367(3) -0.0516(3) 0.0598(9) Uani 1 1 d . . .
C14 C 0.3104(4) 0.4014(3) 0.4606(2) 0.0611(9) Uani 1 1 d . . .
C8 C 0.2696(4) 0.5740(3) -0.1859(2) 0.0661(10) Uani 1 1 d . . .
H8 H 0.2085 0.5193 -0.2314 0.079 Uiso 1 1 calc R . .
C6 C 0.4223(4) 0.7472(3) -0.1578(3) 0.0685(10) Uani 1 1 d . . .
H6 H 0.4619 0.8098 -0.1846 0.082 Uiso 1 1 calc R . .
C7 C 0.3324(4) 0.6670(4) -0.2235(3) 0.0713(11) Uani 1 1 d . . .
H7 H 0.3128 0.6745 -0.2947 0.086 Uiso 1 1 calc R . .
C15 C 0.2030(4) 0.4714(3) 0.3940(3) 0.0706(10) Uani 1 1 d . . .
H15 H 0.1585 0.5303 0.4211 0.085 Uiso 1 1 calc R . .
C13 C 0.3705(4) 0.3154(3) 0.4175(3) 0.0722(11) Uani 1 1 d . . .
H13 H 0.4422 0.2658 0.4606 0.087 Uiso 1 1 calc R . .
C17 C 0.3597(5) 0.4202(4) 0.5768(3) 0.1075(16) Uani 1 1 d . . .
H17A H 0.2854 0.4628 0.5945 0.161 Uiso 1 1 calc R . .
H17B H 0.4486 0.4658 0.5984 0.161 Uiso 1 1 calc R . .
H17C H 0.3763 0.3441 0.6112 0.161 Uiso 1 1 calc R . .

loop_
_atom_site_aniso_label
_atom_site_aniso_U_11
_atom_site_aniso_U_22
_atom_site_aniso_U_33
_atom_site_aniso_U_23
_atom_site_aniso_U_13
_atom_site_aniso_U_12
S1 0.1133(8) 0.0842(7) 0.0440(5) -0.0087(5) 0.0244(5) -0.0495(6)
O4 0.0770(16) 0.0754(16) 0.0556(14) -0.0102(12) 0.0167(13) -0.0282(14)
C4A 0.0513(19) 0.0493(18) 0.0445(17) 0.0028(15) 0.0197(15) 0.0086(16)
O1 0.1023(19) 0.0866(17) 0.0392(12) -0.0136(12) 0.0143(12) -0.0358(15)
O5 0.111(2) 0.0799(19) 0.0846(18) -0.0066(15) 0.0477(18) -0.0373(17)
C1 0.060(2) 0.061(2) 0.0358(17) -0.0051(16) 0.0105(16) -0.0047(18)
C3 0.059(2) 0.0560(19) 0.0316(16) 0.0018(15) 0.0093(15) -0.0054(17)
C8A 0.054(2) 0.057(2) 0.0392(17) 0.0059(16) 0.0178(15) 0.0047(17)
C4 0.0538(19) 0.054(2) 0.0472(18) -0.0032(16) 0.0154(16) -0.0030(17)
C2 0.061(2) 0.0552(19) 0.0358(17) 0.0021(15) 0.0139(16) -0.0052(17)
C11 0.065(2) 0.052(2) 0.0421(17) 0.0031(16) 0.0185(17) -0.0120(18)
C12 0.079(3) 0.060(2) 0.066(2) 0.0064(19) 0.036(2) 0.010(2)
C16 0.073(2) 0.065(2) 0.058(2) 0.0133(18) 0.0168(19) 0.015(2)
C5 0.065(2) 0.056(2) 0.063(2) 0.0073(18) 0.0291(19) 0.0003(19)
C14 0.071(2) 0.073(2) 0.0418(18) 0.0050(18) 0.0215(18) -0.015(2)
C8 0.072(2) 0.085(3) 0.0396(19) 0.0038(18) 0.0169(17) 0.000(2)
C6 0.079(3) 0.067(2) 0.070(3) 0.017(2) 0.039(2) 0.010(2)
C7 0.077(3) 0.096(3) 0.046(2) 0.025(2) 0.027(2) 0.021(2)
C15 0.090(3) 0.065(2) 0.066(2) -0.004(2) 0.039(2) 0.009(2)
C13 0.071(2) 0.087(3) 0.056(2) 0.023(2) 0.0167(19) 0.019(2)
C17 0.135(4) 0.141(4) 0.046(2) -0.011(2) 0.029(2) -0.042(3)

loop_
_atom_type_symbol
_atom_type_description
_atom_type_scat_dispersion_real
_atom_type_scat_dispersion_imag
_atom_type_scat_source
C C 0.0033 0.0016 'International Tables Vol C Tables 4.2.6.8 and 6.1.1.4'
H H 0 0 'International Tables Vol C Tables 4.2.6.8 and 6.1.1.4'
O O 0.0106 0.006 'International Tables Vol C Tables 4.2.6.8 and 6.1.1.4'
S S 0.1246 0.1234 'International Tables Vol C Tables 4.2.6.8 and 6.1.1.4'

loop_
_exptl_crystal_face_index_h
_exptl_crystal_face_index_k
_exptl_crystal_face_index_l
_exptl_crystal_face_perp_dist
1 -2 0 0.068
-1 2 0 0.062
-1 -2 -1 0.088
-2 0 -1 0.072
2 0 1 0.052
1 2 1 0.043
1 0 -2 0.02
-1 0 2 0.03

loop_
_geom_angle_atom_site_label_1
_geom_angle_atom_site_label_2
_geom_angle_atom_site_label_3
_geom_angle
_geom_angle_site_symmetry_1
_geom_angle_site_symmetry_3
_geom_angle_publ_flag
C2 S1 C11 101.62(14) . . ?
C5 C4A C8A 119.6(3) . . ?
C5 C4A C4 120.0(3) . . ?
C8A C4A C4 120.4(3) . . ?
C5 O5 H5 109.5 . . ?
O1 C1 C8A 122.5(3) . . ?
O1 C1 C2 119.6(3) . . ?
C8A C1 C2 117.9(3) . . ?
C2 C3 C4 122.8(3) . . ?
C2 C3 H3 118.6 . . ?
C4 C3 H3 118.6 . . ?
C8 C8A C4A 120.3(3) . . ?
C8 C8A C1 119.9(3) . . ?
C4A C8A C1 119.8(3) . . ?
O4 C4 C3 120.1(3) . . ?
O4 C4 C4A 121.5(3) . . ?
C3 C4 C4A 118.5(3) . . ?
C3 C2 C1 120.5(3) . . ?
C3 C2 S1 126.6(2) . . ?
C1 C2 S1 112.9(2) . . ?
C12 C11 C16 118.8(3) . . ?
C12 C11 S1 120.3(3) . . ?
C16 C11 S1 120.8(3) . . ?
C11 C12 C13 120.8(3) . . ?
C11 C12 H12 119.6 . . ?
C13 C12 H12 119.6 . . ?
C11 C16 C15 120.1(3) . . ?
C11 C16 H16 119.9 . . ?
C15 C16 H16 119.9 . . ?
O5 C5 C6 118.4(3) . . ?
O5 C5 C4A 122.2(3) . . ?
C6 C5 C4A 119.4(3) . . ?
C13 C14 C15 117.2(3) . . ?
C13 C14 C17 121.5(4) . . ?
C15 C14 C17 121.3(4) . . ?
C8A C8 C7 119.1(3) . . ?
C8A C8 H8 120.4 . . ?
C7 C8 H8 120.4 . . ?
C7 C6 C5 120.6(3) . . ?
C7 C6 H6 119.7 . . ?
C5 C6 H6 119.7 . . ?
C6 C7 C8 121.0(3) . . ?
C6 C7 H7 119.5 . . ?
C8 C7 H7 119.5 . . ?
C16 C15 C14 121.6(3) . . ?
C16 C15 H15 119.2 . . ?
C14 C15 H15 119.2 . . ?
C14 C13 C12 121.6(3) . . ?
C14 C13 H13 119.2 . . ?
C12 C13 H13 119.2 . . ?
C14 C17 H17A 109.5 . . ?
C14 C17 H17B 109.5 . . ?
H17A C17 H17B 109.5 . . ?
C14 C17 H17C 109.5 . . ?
H17A C17 H17C 109.5 . . ?
H17B C17 H17C 109.5 . . ?

loop_
_geom_bond_atom_site_label_1
_geom_bond_atom_site_label_2
_geom_bond_distance
_geom_bond_site_symmetry_2
_geom_bond_publ_flag
S1 C2 1.730(3) . ?
S1 C11 1.764(3) . ?
O4 C4 1.242(3) . ?
C4A C5 1.386(4) . ?
C4A C8A 1.400(4) . ?
C4A C4 1.468(4) . ?
O1 C1 1.220(3) . ?
O5 C5 1.340(4) . ?
O5 H5 0.8200 . ?
C1 C8A 1.468(4) . ?
C1 C2 1.494(4) . ?
C3 C2 1.332(4) . ?
C3 C4 1.439(4) . ?
C3 H3 0.9300 . ?
C8A C8 1.373(4) . ?
C11 C12 1.357(4) . ?
C11 C16 1.361(4) . ?
C12 C13 1.366(4) . ?
C12 H12 0.9300 . ?
C16 C15 1.368(4) . ?
C16 H16 0.9300 . ?
C5 C6 1.383(4) . ?
C14 C13 1.358(5) . ?
C14 C15 1.376(5) . ?
C14 C17 1.511(4) . ?
C8 C7 1.388(5) . ?
C8 H8 0.9300 . ?
C6 C7 1.359(5) . ?
C6 H6 0.9300 . ?
C7 H7 0.9300 . ?
C15 H15 0.9300 . ?
C13 H13 0.9300 . ?
C17 H17A 0.9600 . ?
C17 H17B 0.9600 . ?
C17 H17C 0.9600 . ?

loop_
_geom_hbond_atom_site_label_D
_geom_hbond_atom_site_label_H
_geom_hbond_atom_site_label_A
_geom_hbond_distance_DH
_geom_hbond_distance_HA
_geom_hbond_distance_DA
_geom_hbond_angle_DHA
_geom_hbond_site_symmetry_A
O5 H5 O4 0.82 1.83 2.557(3) 146.5 .

loop_
_geom_torsion_atom_site_label_1
_geom_torsion_atom_site_label_2
_geom_torsion_atom_site_label_3
_geom_torsion_atom_site_label_4
_geom_torsion
_geom_torsion_site_symmetry_1
_geom_torsion_site_symmetry_2
_geom_torsion_site_symmetry_3
_geom_torsion_site_symmetry_4
_geom_torsion_publ_flag
C5 C4A C8A C8 1.4(4) . . . . ?
C4 C4A C8A C8 -179.0(3) . . . . ?
C5 C4A C8A C1 -178.3(3) . . . . ?
C4 C4A C8A C1 1.3(4) . . . . ?
O1 C1 C8A C8 0.9(5) . . . . ?
C2 C1 C8A C8 -178.8(3) . . . . ?
O1 C1 C8A C4A -179.4(3) . . . . ?
C2 C1 C8A C4A 0.9(4) . . . . ?
C2 C3 C4 O4 -179.5(3) . . . . ?
C2 C3 C4 C4A 0.3(5) . . . . ?
C5 C4A C4 O4 -2.6(5) . . . . ?
C8A C4A C4 O4 177.8(3) . . . . ?
C5 C4A C4 C3 177.6(3) . . . . ?
C8A C4A C4 C3 -2.0(4) . . . . ?
C4 C3 C2 C1 2.0(5) . . . . ?
C4 C3 C2 S1 -178.3(2) . . . . ?
O1 C1 C2 C3 177.7(3) . . . . ?
C8A C1 C2 C3 -2.6(5) . . . . ?
O1 C1 C2 S1 -2.0(4) . . . . ?
C8A C1 C2 S1 177.7(2) . . . . ?
C11 S1 C2 C3 3.0(3) . . . . ?
C11 S1 C2 C1 -177.3(2) . . . . ?
C2 S1 C11 C12 -101.3(3) . . . . ?
C2 S1 C11 C16 80.3(3) . . . . ?
C16 C11 C12 C13 -1.1(5) . . . . ?
S1 C11 C12 C13 -179.5(3) . . . . ?
C12 C11 C16 C15 1.0(5) . . . . ?
S1 C11 C16 C15 179.5(3) . . . . ?
C8A C4A C5 O5 179.5(3) . . . . ?
C4 C4A C5 O5 -0.1(5) . . . . ?
C8A C4A C5 C6 0.0(5) . . . . ?
C4 C4A C5 C6 -179.6(3) . . . . ?
C4A C8A C8 C7 -1.5(5) . . . . ?
C1 C8A C8 C7 178.2(3) . . . . ?
O5 C5 C6 C7 179.2(3) . . . . ?
C4A C5 C6 C7 -1.3(5) . . . . ?
C5 C6 C7 C8 1.2(5) . . . . ?
C8A C8 C7 C6 0.2(5) . . . . ?
C11 C16 C15 C14 0.0(5) . . . . ?
C13 C14 C15 C16 -1.1(5) . . . . ?
C17 C14 C15 C16 178.6(3) . . . . ?
C15 C14 C13 C12 1.0(5) . . . . ?
C17 C14 C13 C12 -178.6(3) . . . . ?
C11 C12 C13 C14 0.0(5) . . . . ?

loop_
_cod_related_entry_id
_cod_related_entry_database
_cod_related_entry_code
1 ChemSpider 4981834
